data_7100092
_journal_name_full 'Chemical Communications'
_journal_paper_doi 10.1039/b504676a
_journal_year 2005
_chemical_absolute_configuration syn
_chemical_formula_moiety 'C15 H22 F6 O6, C6H14'
_chemical_formula_sum 'C21 H36 F6 O6'
_chemical_formula_weight 498.50
_chemical_melting_point 341
_chemical_name_common
;
Nonamethylene-(R,S)-(+-)-bis(3,3,3-trifluorolactate) hexane
ether H2O mixed solvate
;
_space_group_IT_number 62
_symmetry_cell_setting orthorhombic
_symmetry_Int_Tables_number 62
_symmetry_space_group_name_Hall '-P 2ac 2n'
_symmetry_space_group_name_H-M 'P n m a'
_cell_angle_alpha 90
_cell_angle_beta 90
_cell_angle_gamma 90
_cell_formula_units_Z 4
_cell_length_a 15.7479(5)
_cell_length_b 27.1355(10)
_cell_length_c 5.03090(10)
_cell_measurement_temperature 100(1)
_cell_volume 2149.84(11)
_diffrn_ambient_temperature 100(1)
_exptl_crystal_density_diffrn 1.540
_cod_database_code 7100092

loop_
_symmetry_equiv_pos_as_xyz
'x, y, z'
'x+1/2, -y+1/2, -z+1/2'
'-x, y+1/2, -z'
'-x+1/2, -y, z+1/2'
'-x, -y, -z'
'-x-1/2, y-1/2, z-1/2'
'x, -y-1/2, z'
'x-1/2, y, -z-1/2'

loop_
_atom_site_label
_atom_site_type_symbol
_atom_site_fract_x
_atom_site_fract_y
_atom_site_fract_z
_atom_site_U_iso_or_equiv
_atom_site_adp_type
_atom_site_occupancy
_atom_site_symmetry_multiplicity
_atom_site_calc_flag
_atom_site_refinement_flags
_atom_site_disorder_assembly
_atom_site_disorder_group
F1 F 0.36282(7) 0.13079(4) 0.2736(2) 0.0420(3) Uani 1 1 d . . .
F2 F 0.28141(7) 0.12387(4) 0.6157(2) 0.0414(3) Uani 1 1 d . . .
F3 F 0.23366(6) 0.10675(4) 0.2266(2) 0.0389(3) Uani 1 1 d . . .
O1 O 0.25911(7) 0.02294(4) 0.5121(2) 0.0281(3) Uani 1 1 d . . .
H1 H 0.2346 0.0096 0.3878 0.048 Uiso 1 1 calc R . .
O2 O 0.39333(7) 0.02496(4) 0.8262(2) 0.0227(3) Uani 1 1 d . . .
O3 O 0.47292(6) 0.06328(4) 0.5168(2) 0.0206(3) Uani 1 1 d . . .
C1 C 0.30183(10) 0.10330(6) 0.3843(3) 0.0272(4) Uani 1 1 d . . .
C2 C 0.32841(9) 0.04992(6) 0.4155(3) 0.0207(4) Uani 1 1 d . . .
H2 H 0.3458 0.0367 0.2426 0.025 Uiso 1 1 calc R . .
C3 C 0.40147(9) 0.04469(5) 0.6133(3) 0.0180(3) Uani 1 1 d . . .
C4 C 0.54693(9) 0.06330(5) 0.6944(3) 0.0223(4) Uani 1 1 d . . .
H4 H 0.5986 0.0619 0.5896 0.027 Uiso 1 1 calc R . .
H3 H 0.5452 0.0344 0.8077 0.027 Uiso 1 1 calc R . .
C5 C 0.54762(10) 0.10922(6) 0.8644(3) 0.0222(4) Uani 1 1 d . . .
H6 H 0.5952 0.1074 0.9865 0.027 Uiso 1 1 calc R . .
H5 H 0.496 0.1101 0.9694 0.027 Uiso 1 1 calc R . .
C6 C 0.55423(11) 0.15678(5) 0.7046(3) 0.0262(4) Uani 1 1 d . . .
H8 H 0.6061 0.156 0.6007 0.031 Uiso 1 1 calc R . .
H7 H 0.5069 0.1585 0.5817 0.031 Uiso 1 1 calc R . .
C7 C 0.55427(14) 0.20281(6) 0.8766(4) 0.0351(5) Uani 1 1 d . . .
H10 H 0.6035 0.2022 0.9924 0.042 Uiso 1 1 calc R . .
H9 H 0.504 0.2028 0.9878 0.042 Uiso 1 1 calc R . .
C8 C 0.5559(2) 0.25 0.7122(5) 0.0355(6) Uani 1 2 d S . .
H12 H 0.5074 0.25 0.5936 0.043 Uiso 1 2 calc SR . .
H11 H 0.6067 0.25 0.6033 0.043 Uiso 1 2 calc SR . .

loop_
_atom_site_aniso_label
_atom_site_aniso_U_11
_atom_site_aniso_U_22
_atom_site_aniso_U_33
_atom_site_aniso_U_23
_atom_site_aniso_U_13
_atom_site_aniso_U_12
F1 0.0243(6) 0.0336(6) 0.0683(8) 0.0243(5) 0.0037(5) -0.0006(4)
F2 0.0440(7) 0.0376(6) 0.0426(7) -0.0110(5) 0.0012(5) 0.0120(5)
F3 0.0234(5) 0.0532(7) 0.0402(7) 0.0125(5) -0.0045(4) 0.0031(4)
O1 0.0266(6) 0.0383(7) 0.0193(6) -0.0003(5) -0.0016(4) -0.0172(5)
O2 0.0228(6) 0.0265(6) 0.0188(6) 0.0026(4) 0.0025(4) -0.0029(4)
O3 0.0194(6) 0.0209(5) 0.0217(6) 0.0013(4) 0.0026(4) -0.0036(4)
C1 0.0176(7) 0.0340(9) 0.0300(9) 0.0039(7) 0.0021(7) 0.0000(7)
C2 0.0210(8) 0.0249(8) 0.0162(8) -0.0011(6) 0.0024(6) -0.0053(6)
C3 0.0200(7) 0.0152(7) 0.0189(8) -0.0038(6) 0.0046(6) -0.0017(6)
C4 0.0150(7) 0.0196(7) 0.0323(9) 0.0024(6) 0.0002(6) 0.0007(5)
C5 0.0191(8) 0.0216(8) 0.0260(8) 0.0018(6) -0.0030(6) -0.0010(6)
C6 0.0308(9) 0.0184(8) 0.0294(9) 0.0012(6) 0.0012(7) -0.0013(6)
C7 0.0542(12) 0.0202(9) 0.0310(10) 0.0002(7) -0.0017(8) -0.0014(7)
C8 0.0540(16) 0.0191(11) 0.0334(14) 0 -0.0013(12) 0

loop_
_geom_bond_atom_site_label_1
_geom_bond_atom_site_label_2
_geom_bond_distance
_geom_bond_site_symmetry_2
_geom_bond_publ_flag
F1 C1 1.338(2) . no
F2 C1 1.330(2) . no
F3 C1 1.338(2) . no
O1 C2 1.4013(18) . no
O1 H1 0.82 . no
O2 C3 1.2040(19) . no
O3 C3 1.3253(18) . no
O3 C4 1.4685(18) . no
C1 C2 1.516(2) . no
C2 C3 1.528(2) . no
C2 H2 0.98 . no
C4 C5 1.511(2) . no
C4 H4 0.97 . no
C4 H3 0.97 . no
C5 C6 1.524(2) . no
C5 H6 0.97 . no
C5 H5 0.97 . no
C6 C7 1.519(2) . no
C6 H8 0.97 . no
C6 H7 0.97 . no
C7 C8 1.525(2) . no
C7 H10 0.97 . no
C7 H9 0.97 . no
C8 C7 1.525(2) 7_565 no
C8 H12 0.97 . no
C8 H11 0.97 . no
